data_2107385
loop_
_publ_author_name
'McAdam, A.'
'Jost, K.H.'
'Beagley, B.'

_publ_section_title
;
 Refinement of the structure of sodium hexametaphosphate hexahydrate, Na6
 (P6 O18) (H2 O)6
;
_journal_name_full 'Acta Crystallographica B (24,1968-38,1982)'
_journal_page_first 2740
_journal_page_last 2743
_journal_volume 28
_journal_year 1972
_chemical_formula_sum 'H12 Na6 O24 P6'
_chemical_name_systematic 'Na6 (P6 O18) (H2 O)6'
_space_group_IT_number 64
_symmetry_space_group_name_Hall '-C 2ac 2ac'
_symmetry_space_group_name_H-M 'C c m e'
_cell_angle_alpha 90
_cell_angle_beta 90
_cell_angle_gamma 90
_cell_formula_units_Z 4
_cell_length_a 11.58
_cell_length_b 18.54
_cell_length_c 10.48
_cell_volume 2249.985
_citation_journal_id_ASTM ACBCAR
_cod_data_source_file McAdam_ACBCAR_1972_590.cif
_cod_data_source_block H12Na6O24P6
_cod_original_sg_symbol_Hall '-C 2ac 2 (y,-x,z)'
_cod_original_sg_symbol_H-M 'C c m b'
_cod_database_code 2107385

loop_
_symmetry_equiv_pos_as_xyz
x,y,z
-x,-y+1/2,z+1/2
-x,y,-z
x,-y+1/2,-z+1/2
-x,-y,-z
x,y-1/2,-z-1/2
x,-y,z
-x,y-1/2,z-1/2
x+1/2,y+1/2,z
-x+1/2,-y+1,z+1/2
-x+1/2,y+1/2,-z
x+1/2,-y+1,-z+1/2
-x+1/2,-y+1/2,-z
x+1/2,y,-z-1/2
x+1/2,-y+1/2,z
-x+1/2,y,z-1/2

loop_
_atom_site_label
_atom_site_type_symbol
_atom_site_fract_x
_atom_site_fract_y
_atom_site_fract_z
_atom_site_occupancy
_atom_site_U_iso_or_equiv
O7 O-2 0.2922 0.25 0.25 0.5 0.0
P1 P+5 0.1883 0.0774 0.0213 1 0.0
O5 O-2 0.0968 0.127 -0.0524 1 0.0
O2 O-2 0.1758 0.0832 0.1597 1 0.0
O1 O-2 0.302 0.0908 -0.0402 1 0.0
P2 P+5 0 0.1827 0 1 0.0
O4 O-2 0.0432 0.2216 0.1123 1 0.0
O6 O-2 0.4614 0.0922 0.1669 1 0.0
Na1 Na+1 0.1226 0.172 0.3083 1 0.0
Na2 Na+1 0.1114 0 0.3166 1 0.0
O3 O-2 0.1401 0 -0.0263 1 0.0
O8 O-2 0.2918 0.24 0.2351 0.25 0.0
